data_2015933
loop_
_publ_author_name
'Pillet, S\'ebastien'
'Lecomte, Claude'

_publ_section_title
;<i>catena</i>-Poly[[diaquadiisothiocyanatoiron(II)]-\m-4,4'-bi-1,2,4-triazole]:
 a one-dimensional coordination polymer
;
_journal_coeditor_code BG3030
_journal_issue 5
_journal_name_full 'Acta Crystallographica Section C'
_journal_page_first m184
_journal_page_last m186
_journal_paper_doi 10.1107/S010827010701030X
_journal_volume 63
_journal_year 2007
_chemical_formula_iupac '[Fe (N C S)2 (C4 H2 N6)2 (H2 O)2]'
_chemical_formula_moiety 'C6 H8 Fe N8 O2 S2'
_chemical_formula_sum 'C6 H8 Fe N8 O2 S2'
_chemical_formula_weight 343.85
_chemical_name_systematic
;
catena-Poly[[Diaquabis(isothiocyanato)iron(II)]-\m-4,4'-bi-1,2,4-triazole]
;
_space_group_IT_number 15
_symmetry_cell_setting monoclinic
_symmetry_space_group_name_Hall '-C 2yc'
_symmetry_space_group_name_H-M 'C 1 2/c 1'
_atom_sites_solution_hydrogens geom
_atom_sites_solution_primary direct
_atom_sites_solution_secondary difmap
_audit_creation_method SHELXL97
_cell_angle_alpha 90.00
_cell_angle_beta 112.287(2)
_cell_angle_gamma 90.00
_cell_formula_units_Z 4
_cell_length_a 19.2178(4)
_cell_length_b 5.82990(10)
_cell_length_c 11.9673(2)
_cell_measurement_reflns_used 13863
_cell_measurement_temperature 120(2)
_cell_measurement_theta_max 41.32
_cell_measurement_theta_min 3.51
_cell_volume 1240.63(4)
_computing_cell_refinement 'CrysAlis RED (Oxford Diffraction, 2003)'
_computing_data_collection 'CrysAlis CCD (Oxford Diffraction, 2003)'
_computing_data_reduction 'CrysAlis RED'
_computing_molecular_graphics 'ORTEPII (Johnson, 1976) and PLATON (Spek, 2003)'
_computing_publication_material 'WinGX (Farrugia, 1999) and PLATON'
_computing_structure_refinement 'SHELXL97 (Sheldrick, 1997)'
_computing_structure_solution 'SHELXS97 (Sheldrick, 1997)'
_diffrn_ambient_temperature 393(2)
_diffrn_measured_fraction_theta_full 0.979
_diffrn_measured_fraction_theta_max 0.979
_diffrn_measurement_device_type 'Oxford Xcalibur CCD area-detector'
_diffrn_measurement_method \w
_diffrn_radiation_monochromator graphite
_diffrn_radiation_source 'fine-focus sealed tube'
_diffrn_radiation_type MoK\a
_diffrn_radiation_wavelength 0.71073
_diffrn_reflns_av_R_equivalents 0.0147
_diffrn_reflns_av_sigmaI/netI 0.0118
_diffrn_reflns_limit_h_max 34
_diffrn_reflns_limit_h_min -24
_diffrn_reflns_limit_k_max 10
_diffrn_reflns_limit_k_min -10
_diffrn_reflns_limit_l_max 21
_diffrn_reflns_limit_l_min -21
_diffrn_reflns_number 13719
_diffrn_reflns_theta_full 40.25
_diffrn_reflns_theta_max 40.25
_diffrn_reflns_theta_min 3.52
_exptl_absorpt_coefficient_mu 1.555
_exptl_absorpt_correction_T_max 0.83
_exptl_absorpt_correction_T_min 0.69
_exptl_absorpt_correction_type gaussian
_exptl_absorpt_process_details '(CrysAlis; Oxford Diffraction, 2003)'
_exptl_crystal_colour colourless
_exptl_crystal_density_diffrn 1.832
_exptl_crystal_density_method 'not measured'
_exptl_crystal_description block
_exptl_crystal_F_000 696
_exptl_crystal_size_max 0.19
_exptl_crystal_size_mid 0.14
_exptl_crystal_size_min 0.09
_refine_diff_density_max 1.386
_refine_diff_density_min -0.299
_refine_ls_extinction_method none
_refine_ls_goodness_of_fit_ref 1.088
_refine_ls_hydrogen_treatment mixed
_refine_ls_matrix_type full
_refine_ls_number_parameters 102
_refine_ls_number_reflns 3829
_refine_ls_number_restraints 0
_refine_ls_restrained_S_all 1.088
_refine_ls_R_factor_all 0.0324
_refine_ls_R_factor_gt 0.0278
_refine_ls_shift/su_max 0.001
_refine_ls_shift/su_mean 0.000
_refine_ls_structure_factor_coef Fsqd
_refine_ls_weighting_details 'calc w = 1/[\s^2^(Fo^2^)+(0.0433P)^2^+0.3921P] where P=(Fo^2^+2Fc^2^)/3'
_refine_ls_weighting_scheme calc
_refine_ls_wR_factor_gt 0.0704
_refine_ls_wR_factor_ref 0.0730
_reflns_number_gt 3300
_reflns_number_total 3829
_reflns_threshold_expression I>2\s(I)
_cod_data_source_file bg3030.cif
_cod_data_source_block I
_cod_depositor_comments
;
The following automatic conversions were performed:
'_exptl_absorpt_correction_type' value 'Gaussian' changed to 'gaussian'
according to '/home/saulius/struct/CIF-dictionaries/cif_core.dic'
dictionary named 'cif_core.dic' version 2.4.1 from 2010-06-29.

Automatic conversion script
Id: cif_fix_enum 1527 2010-12-29 10:47:43Z saulius 

The following automatic conversions were performed:

'_exptl_absorpt_correction_type' value 'Gaussian' changed to
'gaussian' according to
/home/saulius/struct/CIF-dictionaries/cif_core.dic dictionary named
'cif_core.dic' version 2.4.1 from 2010-06-29.

Automatic conversion script
Id: cif_fix_values 1715 2011-07-08 13:25:40Z adriana 
;
_cod_original_sg_symbol_Hall -C2yc
_cod_original_sg_symbol_H-M 'C 2/c'
_cod_database_code 2015933
_cod_database_fobs_code 2015933

loop_
_symmetry_equiv_pos_as_xyz
'x, y, z'
'-x, y, -z+1/2'
'x+1/2, y+1/2, z'
'-x+1/2, y+1/2, -z+1/2'
'-x, -y, -z'
'x, -y, z-1/2'
'-x+1/2, -y+1/2, -z'
'x+1/2, -y+1/2, z-1/2'

loop_
_atom_site_type_symbol
_atom_site_label
_atom_site_fract_x
_atom_site_fract_y
_atom_site_fract_z
_atom_site_U_iso_or_equiv
_atom_site_adp_type
_atom_site_calc_flag
_atom_site_refinement_flags
_atom_site_occupancy
Fe Fe1 0.2500 0.7500 0.5000 0.00983(4) Uani d S 1
S S1 0.434595(13) 1.25814(3) 0.438911(19) 0.01977(5) Uani d . 1
N N1 0.32735(3) 0.96206(11) 0.46525(6) 0.01623(10) Uani d . 1
C C1 0.37188(3) 1.08578(11) 0.45364(6) 0.01222(9) Uani d . 1
C C2 0.08366(3) 0.90225(11) 0.35208(5) 0.01169(9) Uani d . 1
H H2 0.0696(8) 0.783(2) 0.3896(13) 0.019(2) Uiso d . 1
C C3 0.08482(4) 1.20345(13) 0.24436(6) 0.01504(11) Uani d . 1
H H3 0.0690(7) 1.321(2) 0.1908(12) 0.019(2) Uiso d . 1
N N2 0.15352(3) 0.94975(10) 0.37225(5) 0.01227(9) Uani d . 1
N N3 0.15457(3) 1.14245(11) 0.30453(6) 0.01646(10) Uani d . 1
N N4 0.03860(3) 1.05711(9) 0.27258(5) 0.01013(8) Uani d . 1
O O1 0.24956(3) 0.53466(10) 0.35707(5) 0.01591(9) Uani d . 1
H H4 0.2846(10) 0.536(3) 0.3317(17) 0.050(3) Uiso d . 1
H H5 0.2273(10) 0.408(3) 0.3445(17) 0.050(3) Uiso d . 1

loop_
_atom_site_aniso_label
_atom_site_aniso_U_11
_atom_site_aniso_U_22
_atom_site_aniso_U_33
_atom_site_aniso_U_12
_atom_site_aniso_U_13
_atom_site_aniso_U_23
Fe1 0.00715(6) 0.01028(6) 0.01155(6) -0.00106(3) 0.00297(4) 0.00105(3)
S1 0.02195(9) 0.02119(9) 0.02021(9) -0.01122(6) 0.01255(7) -0.00246(6)
N1 0.0122(2) 0.0158(2) 0.0206(2) -0.00214(17) 0.00615(18) 0.00337(19)
C1 0.0117(2) 0.0123(2) 0.0127(2) -0.00078(17) 0.00471(17) 0.00110(17)
C2 0.0084(2) 0.0135(2) 0.0126(2) 0.00028(16) 0.00322(16) 0.00242(17)
C3 0.0103(2) 0.0144(2) 0.0183(3) -0.00193(19) 0.00304(19) 0.0044(2)
N2 0.00840(18) 0.0133(2) 0.0140(2) -0.00039(15) 0.00304(15) 0.00206(16)
N3 0.0093(2) 0.0162(2) 0.0214(2) -0.00197(17) 0.00300(17) 0.0054(2)
N4 0.00646(16) 0.01190(19) 0.01097(17) -0.00025(14) 0.00211(13) 0.00094(15)
O1 0.0156(2) 0.0152(2) 0.0191(2) -0.00418(16) 0.00903(17) -0.00388(16)

loop_
_atom_type_symbol
_atom_type_description
_atom_type_scat_dispersion_real
_atom_type_scat_dispersion_imag
_atom_type_scat_source
C C 0.0033 0.0016 'International Tables Vol C Tables 4.2.6.8 and 6.1.1.4'
H H 0.0000 0.0000 'International Tables Vol C Tables 4.2.6.8 and 6.1.1.4'
Fe Fe 0.3463 0.8444 'International Tables Vol C Tables 4.2.6.8 and 6.1.1.4'
N N 0.0061 0.0033 'International Tables Vol C Tables 4.2.6.8 and 6.1.1.4'
O O 0.0106 0.0060 'International Tables Vol C Tables 4.2.6.8 and 6.1.1.4'
S S 0.1246 0.1234 'International Tables Vol C Tables 4.2.6.8 and 6.1.1.4'

loop_
_geom_angle_atom_site_label_1
_geom_angle_atom_site_label_2
_geom_angle_atom_site_label_3
_geom_angle_site_symmetry_1
_geom_angle_site_symmetry_3
_geom_angle
_geom_angle_publ_flag
N1 Fe1 N1 7_566 . 180.00(2) ?
N1 Fe1 O1 7_566 . 91.42(2) ?
N1 Fe1 N2 . . 91.36(2) y
N1 Fe1 O1 . . 88.58(2) y
N1 Fe1 O1 7_566 7_566 88.58(2) ?
N1 Fe1 O1 . 7_566 91.42(2) ?
O1 Fe1 O1 . 7_566 180.0 ?
N1 Fe1 N2 7_566 7_566 91.36(2) ?
N1 Fe1 N2 . 7_566 88.64(2) ?
O1 Fe1 N2 . 7_566 89.53(2) ?
O1 Fe1 N2 7_566 7_566 90.47(2) ?
N1 Fe1 N2 7_566 . 88.64(2) ?
O1 Fe1 N2 . . 90.47(2) y
O1 Fe1 N2 7_566 . 89.53(2) ?
N2 Fe1 N2 7_566 . 180.0 ?
Fe1 N1 C1 . . 175.48(6) y
N1 C1 S1 . . 179.40(6) y
N2 C2 N4 . . 109.11(5) ?
N2 C2 H2 . . 122.8(8) ?
N4 C2 H2 . . 128.0(8) ?
C2 N4 C3 . . 106.69(5) ?
C2 N4 N4 . 2 125.62(5) ?
C3 N4 N4 . 2 127.66(5) ?
C2 N2 N3 . . 107.83(5) ?
C2 N2 Fe1 . . 123.16(4) ?
N3 N2 Fe1 . . 128.99(4) ?
C3 N3 N2 . . 107.60(5) ?
N3 C3 N4 . . 108.76(6) ?
N3 C3 H3 . . 126.3(8) ?
N4 C3 H3 . . 124.9(8) ?
Fe1 O1 H4 . . 122.0(13) ?
Fe1 O1 H5 . . 120.8(14) ?
H4 O1 H5 . . 111.6(18) ?

loop_
_geom_bond_atom_site_label_1
_geom_bond_atom_site_label_2
_geom_bond_site_symmetry_2
_geom_bond_distance
_geom_bond_publ_flag
Fe1 N1 7_566 2.0928(6) ?
Fe1 N1 . 2.0928(6) y
Fe1 N2 7_566 2.2319(5) ?
Fe1 N2 . 2.2319(5) y
Fe1 O1 . 2.1192(5) y
Fe1 O1 7_566 2.1192(5) ?
N1 C1 . 1.1671(8) y
C1 S1 . 1.6293(7) y
C2 N2 . 1.3006(8) y
C3 N3 . 1.3074(8) y
C2 N4 . 1.3584(8) y
C2 H2 . 0.923(14) ?
C3 N4 . 1.3633(9) y
N4 N4 2 1.3728(10) ?
N2 N3 . 1.3898(8) y
N4 N4 2 1.3728(10) y
C3 H3 . 0.908(14) ?
O1 H4 . 0.837(19) ?
O1 H5 . 0.835(19) ?

loop_
_geom_hbond_atom_site_label_D
_geom_hbond_atom_site_label_H
_geom_hbond_atom_site_label_A
_geom_hbond_site_symmetry_A
_geom_hbond_distance_DH
_geom_hbond_distance_HA
_geom_hbond_distance_DA
_geom_hbond_angle_DHA
_geom_hbond_publ_flag
C2 H2 N1 7_566 0.923(14) 2.523(13) 3.0625(9) 117.7(10) y
O1 H5 N3 1_545 0.835(19) 2.021(19) 2.8435(8) 168.4(17) y
O1 H4 N3 4_545 0.837(19) 2.42(2) 3.1989(9) 155.1(16) y
C2 H2 S1 3_445 0.923(14) 2.875(14) 3.5000(6) 126.2(10) y
